data_7241780
loop_
_publ_author_name
'Strothmann, Robert'
'van Terwingen, Steven'
'Kalf, Irmgard'
'Englert, Ulli'

_publ_section_title
;
 Systematic screening for k type phase transitions -- general approach and
 positive example for a binuclear Cu(ii) paddlewheel structure
;
_journal_issue 4
_journal_name_full CrystEngComm
_journal_page_first 841
_journal_page_last 849
_journal_paper_doi 10.1039/D0CE01559H
_journal_volume 23
_journal_year 2021
_chemical_formula_moiety 'C32 H28 Cu2 I4 O10'
_chemical_formula_sum 'C32 H28 Cu2 I4 O10'
_chemical_formula_weight 1207.22
_space_group_crystal_system triclinic
_space_group_IT_number 2
_space_group_name_Hall '-P 1'
_space_group_name_H-M_alt 'P -1'
_atom_sites_solution_hydrogens mixed
_audit_creation_method SHELXL-2018/3
_audit_update_record
;
2020-10-21 deposited with the CCDC.	2020-12-07 downloaded from the CCDC.
;
_cell_angle_alpha 91.803(8)
_cell_angle_beta 104.018(6)
_cell_angle_gamma 99.843(17)
_cell_formula_units_Z 1
_cell_length_a 6.608(2)
_cell_length_b 11.633(3)
_cell_length_c 13.025(5)
_cell_measurement_reflns_used 2137
_cell_measurement_temperature 300(2)
_cell_measurement_theta_max 21.91
_cell_measurement_theta_min 2.31
_cell_volume 954.3(5)
_computing_cell_refinement 'SAINT (Bruker, 2009)'
_computing_data_collection 'SMART (Bruker, 2002)'
_computing_data_reduction 'SAINT (Bruker, 2009)'
_computing_molecular_graphics 'PLATON (Spek, 2009)'
_computing_publication_material 'SHELXL-2018/3 (Sheldrick, 2018)'
_computing_structure_refinement 'SHELXL-2018/3 (Sheldrick, 2018)'
_computing_structure_solution 'SHELXL-2018/3 (Sheldrick, 2018)'
_diffrn_ambient_temperature 300(2)
_diffrn_measured_fraction_theta_full 0.999
_diffrn_measured_fraction_theta_max 0.997
_diffrn_measurement_device_type 'Bruker D8 gonimeter with APEX CCD detector'
_diffrn_measurement_method '\w scans'
_diffrn_radiation_monochromator 'multilayer optics'
_diffrn_radiation_source 'Incoatec microsource'
_diffrn_radiation_type MoK\a
_diffrn_radiation_wavelength 0.71073
_diffrn_reflns_av_R_equivalents 0.0364
_diffrn_reflns_av_unetI/netI 0.0428
_diffrn_reflns_Laue_measured_fraction_full 0.999
_diffrn_reflns_Laue_measured_fraction_max 0.997
_diffrn_reflns_limit_h_max 8
_diffrn_reflns_limit_h_min -8
_diffrn_reflns_limit_k_max 15
_diffrn_reflns_limit_k_min -15
_diffrn_reflns_limit_l_max 17
_diffrn_reflns_limit_l_min -17
_diffrn_reflns_number 13485
_diffrn_reflns_point_group_measured_fraction_full 0.999
_diffrn_reflns_point_group_measured_fraction_max 0.997
_diffrn_reflns_theta_full 25.242
_diffrn_reflns_theta_max 28.415
_diffrn_reflns_theta_min 2.313
_exptl_absorpt_coefficient_mu 4.400
_exptl_absorpt_correction_T_max 0.7457
_exptl_absorpt_correction_T_min 0.5557
_exptl_absorpt_correction_type multi-scan
_exptl_absorpt_process_details 'SADABS 2014/5'
_exptl_crystal_colour blue
_exptl_crystal_density_diffrn 2.101
_exptl_crystal_description rod
_exptl_crystal_F_000 570
_exptl_crystal_size_max 0.200
_exptl_crystal_size_mid 0.050
_exptl_crystal_size_min 0.050
_refine_diff_density_max 1.052
_refine_diff_density_min -0.684
_refine_diff_density_rms 0.107
_refine_ls_extinction_method none
_refine_ls_goodness_of_fit_ref 1.044
_refine_ls_hydrogen_treatment mixed
_refine_ls_matrix_type full
_refine_ls_number_parameters 229
_refine_ls_number_reflns 4784
_refine_ls_number_restraints 51
_refine_ls_restrained_S_all 1.042
_refine_ls_R_factor_all 0.0630
_refine_ls_R_factor_gt 0.0395
_refine_ls_shift/su_max 0.002
_refine_ls_shift/su_mean 0.000
_refine_ls_structure_factor_coef Fsqd
_refine_ls_weighting_details 'w=1/[\s^2^(Fo^2^)+(0.0400P)^2^+0.3000P] where P=(Fo^2^+2Fc^2^)/3'
_refine_ls_weighting_scheme calc
_refine_ls_wR_factor_gt 0.0869
_refine_ls_wR_factor_ref 0.0996
_reflns_Friedel_coverage 0.000
_reflns_number_gt 3366
_reflns_number_total 4784
_reflns_threshold_expression 'I > 2\s(I)'
_cod_data_source_file d0ce01559h2.cif
_cod_data_source_block 300k
_cod_depositor_comments 'Adding full bibliography for 7241776--7241783.cif.'
_cod_database_code 7241780
_shelx_shelxl_version_number 2018/3
_shelx_space_group_comment
;
The symmetry employed for this shelxl refinement is uniquely defined
by the following loop, which should always be used as a source of
symmetry information in preference to the above space-group names.
They are only intended as comments.
;
_shelx_estimated_absorpt_t_min 0.473
_shelx_estimated_absorpt_t_max 0.810

loop_
_space_group_symop_operation_xyz
'x, y, z'
'-x, -y, -z'

loop_
_atom_site_label
_atom_site_type_symbol
_atom_site_fract_x
_atom_site_fract_y
_atom_site_fract_z
_atom_site_U_iso_or_equiv
_atom_site_adp_type
_atom_site_occupancy
_atom_site_site_symmetry_order
_atom_site_calc_flag
_atom_site_refinement_flags_posn
_atom_site_refinement_flags_adp
_atom_site_refinement_flags_occupancy
_atom_site_disorder_assembly
_atom_site_disorder_group
Cu1 Cu 0.66719(7) 0.56494(4) 0.48263(4) 0.03332(13) Uani 1 1 d . . . . .
I1 I 1.28845(6) 0.31500(3) 1.10392(2) 0.05957(13) Uani 1 1 d . . . . .
I2 I 0.71084(8) -0.08440(4) 0.10833(4) 0.09099(18) Uani 1 1 d . . . . .
O1 O 0.8118(5) 0.5090(3) 0.6158(2) 0.0538(9) Uani 1 1 d . . . . .
O2 O 0.5272(5) 0.4016(3) 0.6470(3) 0.0620(10) Uani 1 1 d . . . . .
O3 O 0.6921(5) 0.4204(3) 0.4093(3) 0.0557(9) Uani 1 1 d . . . . .
O4 O 0.5967(6) 0.6897(3) 0.5645(3) 0.0643(10) Uani 1 1 d . . . . .
C1 C 0.7210(7) 0.4441(4) 0.6717(3) 0.0366(9) Uani 1 1 d . . . . .
C2 C 0.8532(7) 0.4127(4) 0.7732(3) 0.0383(9) Uani 1 1 d . . . . .
C3 C 0.7603(8) 0.3475(4) 0.8423(4) 0.0504(12) Uani 1 1 d . . . . .
H3 H 0.614178 0.321576 0.824614 0.060 Uiso 1 1 calc R U . . .
C4 C 0.8822(8) 0.3204(5) 0.9371(4) 0.0549(13) Uani 1 1 d . . . . .
H4 H 0.818935 0.276919 0.983481 0.066 Uiso 1 1 calc R U . . .
C5 C 1.0969(7) 0.3583(4) 0.9621(3) 0.0455(11) Uani 1 1 d . . . . .
C6 C 1.1938(7) 0.4228(4) 0.8941(4) 0.0498(11) Uani 1 1 d . . . . .
H6 H 1.340086 0.448017 0.912054 0.060 Uiso 1 1 calc R U . . .
C7 C 1.0714(7) 0.4491(4) 0.7997(4) 0.0461(11) Uani 1 1 d . . . . .
H7 H 1.135638 0.491732 0.753194 0.055 Uiso 1 1 calc R U . . .
C8 C 0.5610(7) 0.3264(4) 0.3976(3) 0.0395(10) Uani 1 1 d . . . . .
C9 C 0.5989(7) 0.2271(4) 0.3326(3) 0.0397(10) Uani 1 1 d . . . . .
C10 C 0.7777(7) 0.2404(4) 0.2934(3) 0.0461(11) Uani 1 1 d . . . . .
H10 H 0.876058 0.310007 0.308852 0.055 Uiso 1 1 calc R U . . .
C11 C 0.8097(8) 0.1497(4) 0.2310(4) 0.0549(12) Uani 1 1 d . . . . .
H11 H 0.929694 0.157953 0.204608 0.066 Uiso 1 1 calc R U . . .
C12 C 0.6634(9) 0.0482(4) 0.2088(4) 0.0558(13) Uani 1 1 d . . . . .
C13 C 0.4869(9) 0.0339(4) 0.2471(5) 0.0646(15) Uani 1 1 d . . . . .
H13 H 0.388762 -0.035797 0.231043 0.077 Uiso 1 1 calc R U . . .
C14 C 0.4549(8) 0.1229(4) 0.3097(4) 0.0537(12) Uani 1 1 d . . . . .
H14 H 0.335705 0.113008 0.336808 0.064 Uiso 1 1 calc R U . . .
O5 O 0.9397(5) 0.6719(3) 0.4515(3) 0.0468(7) Uani 1 1 d D U . . .
H5O H 1.021(9) 0.625(5) 0.451(6) 0.11(3) Uiso 1 1 d D . . . .
C15A C 0.928(3) 0.7873(9) 0.4208(15) 0.096(5) Uani 0.584(12) 1 d D U P A 1
H15A H 0.888082 0.829698 0.475675 0.115 Uiso 0.584(12) 1 calc R U P A 1
H15B H 0.815252 0.782068 0.356515 0.115 Uiso 0.584(12) 1 calc R U P A 1
C16A C 1.1186(17) 0.8559(10) 0.4018(10) 0.094(5) Uani 0.584(12) 1 d D U P A 1
H16A H 1.091854 0.931649 0.381681 0.142 Uiso 0.584(12) 1 calc R U P A 1
H16B H 1.231498 0.864648 0.465297 0.142 Uiso 0.584(12) 1 calc R U P A 1
H16C H 1.158411 0.816849 0.345716 0.142 Uiso 0.584(12) 1 calc R U P A 1
C15B C 0.956(5) 0.7679(17) 0.3912(19) 0.101(5) Uiso 0.416(12) 1 d D U P A 2
H15C H 0.850176 0.751613 0.323770 0.122 Uiso 0.416(12) 1 calc R U P A 2
H15D H 1.094928 0.783671 0.377153 0.122 Uiso 0.416(12) 1 calc R U P A 2
C16B C 0.921(4) 0.8714(19) 0.4498(17) 0.132(7) Uiso 0.416(12) 1 d D U P A 2
H16D H 0.932431 0.937841 0.408231 0.198 Uiso 0.416(12) 1 calc R U P A 2
H16E H 0.782897 0.855698 0.462908 0.198 Uiso 0.416(12) 1 calc R U P A 2
H16F H 1.026987 0.887669 0.516146 0.198 Uiso 0.416(12) 1 calc R U P A 2

loop_
_atom_site_aniso_label
_atom_site_aniso_U_11
_atom_site_aniso_U_22
_atom_site_aniso_U_33
_atom_site_aniso_U_23
_atom_site_aniso_U_13
_atom_site_aniso_U_12
Cu1 0.0291(3) 0.0365(3) 0.0344(3) 0.0040(2) 0.0076(2) 0.0063(2)
I1 0.0688(3) 0.0675(2) 0.03930(18) 0.00673(15) -0.00059(15) 0.02399(18)
I2 0.1231(4) 0.0623(3) 0.1009(3) -0.0203(2) 0.0537(3) 0.0215(2)
O1 0.0340(17) 0.082(2) 0.0422(17) 0.0223(17) 0.0049(14) 0.0053(16)
O2 0.0370(19) 0.081(2) 0.059(2) 0.0320(19) -0.0012(15) -0.0010(17)
O3 0.0426(18) 0.0507(19) 0.074(2) -0.0179(17) 0.0251(17) -0.0028(15)
O4 0.071(2) 0.0408(18) 0.096(3) -0.0072(18) 0.055(2) 0.0039(17)
C1 0.036(2) 0.037(2) 0.035(2) 0.0028(18) 0.0040(18) 0.0107(18)
C2 0.039(2) 0.039(2) 0.036(2) 0.0018(18) 0.0054(18) 0.0108(19)
C3 0.042(3) 0.061(3) 0.048(3) 0.014(2) 0.009(2) 0.010(2)
C4 0.051(3) 0.069(3) 0.046(3) 0.021(2) 0.012(2) 0.012(2)
C5 0.048(3) 0.050(3) 0.037(2) 0.004(2) 0.002(2) 0.019(2)
C6 0.040(3) 0.059(3) 0.046(3) 0.006(2) 0.001(2) 0.009(2)
C7 0.039(2) 0.054(3) 0.043(2) 0.009(2) 0.009(2) 0.004(2)
C8 0.043(3) 0.042(2) 0.034(2) 0.0023(18) 0.0044(19) 0.016(2)
C9 0.046(3) 0.039(2) 0.034(2) -0.0001(18) 0.0076(19) 0.013(2)
C10 0.048(3) 0.044(3) 0.047(3) 0.000(2) 0.012(2) 0.010(2)
C11 0.058(3) 0.056(3) 0.058(3) 0.000(2) 0.027(3) 0.015(3)
C12 0.072(4) 0.050(3) 0.049(3) -0.004(2) 0.017(3) 0.020(3)
C13 0.068(4) 0.043(3) 0.084(4) -0.011(3) 0.033(3) 0.000(3)
C14 0.050(3) 0.051(3) 0.060(3) -0.004(2) 0.018(2) 0.006(2)
O5 0.0412(18) 0.0417(18) 0.060(2) 0.0133(15) 0.0175(15) 0.0059(15)
C15A 0.094(9) 0.050(6) 0.151(13) 0.041(8) 0.048(9) 0.003(6)
C16A 0.072(7) 0.071(7) 0.127(10) 0.038(7) 0.017(7) -0.016(6)

loop_
_atom_type_symbol
_atom_type_description
_atom_type_scat_dispersion_real
_atom_type_scat_dispersion_imag
_atom_type_scat_source
C C 0.0033 0.0016 'International Tables Vol C Tables 4.2.6.8 and 6.1.1.4'
H H 0.0000 0.0000 'International Tables Vol C Tables 4.2.6.8 and 6.1.1.4'
Cu Cu 0.3201 1.2651 'International Tables Vol C Tables 4.2.6.8 and 6.1.1.4'
I I -0.4742 1.8119 'International Tables Vol C Tables 4.2.6.8 and 6.1.1.4'
O O 0.0106 0.0060 'International Tables Vol C Tables 4.2.6.8 and 6.1.1.4'

loop_
_geom_angle_atom_site_label_1
_geom_angle_atom_site_label_2
_geom_angle_atom_site_label_3
_geom_angle
_geom_angle_site_symmetry_1
_geom_angle_site_symmetry_3
_geom_angle_publ_flag
O4 Cu1 O2 91.25(17) . 2_666 ?
O4 Cu1 O1 89.06(16) . . ?
O2 Cu1 O1 168.35(13) 2_666 . ?
O4 Cu1 O3 168.65(13) . . ?
O2 Cu1 O3 89.09(16) 2_666 . ?
O1 Cu1 O3 88.34(15) . . ?
O4 Cu1 O5 94.76(14) . . ?
O2 Cu1 O5 94.24(13) 2_666 . ?
O1 Cu1 O5 97.34(13) . . ?
O3 Cu1 O5 96.53(13) . . ?
O4 Cu1 Cu1 85.51(10) . 2_666 ?
O2 Cu1 Cu1 84.88(10) 2_666 2_666 ?
O1 Cu1 Cu1 83.54(9) . 2_666 ?
O3 Cu1 Cu1 83.22(10) . 2_666 ?
O5 Cu1 Cu1 179.08(10) . 2_666 ?
C1 O1 Cu1 124.4(3) . . ?
C1 O2 Cu1 122.9(3) . 2_666 ?
C8 O3 Cu1 124.5(3) . . ?
C8 O4 Cu1 122.0(3) 2_666 . ?
O2 C1 O1 124.2(4) . . ?
O2 C1 C2 118.0(4) . . ?
O1 C1 C2 117.8(4) . . ?
C3 C2 C7 119.0(4) . . ?
C3 C2 C1 120.7(4) . . ?
C7 C2 C1 120.3(4) . . ?
C2 C3 C4 120.7(4) . . ?
C2 C3 H3 119.6 . . ?
C4 C3 H3 119.6 . . ?
C5 C4 C3 119.2(4) . . ?
C5 C4 H4 120.4 . . ?
C3 C4 H4 120.4 . . ?
C4 C5 C6 121.2(4) . . ?
C4 C5 I1 120.3(3) . . ?
C6 C5 I1 118.5(3) . . ?
C7 C6 C5 119.2(4) . . ?
C7 C6 H6 120.4 . . ?
C5 C6 H6 120.4 . . ?
C6 C7 C2 120.6(4) . . ?
C6 C7 H7 119.7 . . ?
C2 C7 H7 119.7 . . ?
O3 C8 O4 124.7(4) . 2_666 ?
O3 C8 C9 116.8(4) . . ?
O4 C8 C9 118.4(4) 2_666 . ?
C14 C9 C10 119.5(4) . . ?
C14 C9 C8 120.7(4) . . ?
C10 C9 C8 119.8(4) . . ?
C11 C10 C9 119.8(4) . . ?
C11 C10 H10 120.1 . . ?
C9 C10 H10 120.1 . . ?
C12 C11 C10 119.4(5) . . ?
C12 C11 H11 120.3 . . ?
C10 C11 H11 120.3 . . ?
C11 C12 C13 121.4(5) . . ?
C11 C12 I2 118.2(4) . . ?
C13 C12 I2 120.4(4) . . ?
C14 C13 C12 119.6(5) . . ?
C14 C13 H13 120.2 . . ?
C12 C13 H13 120.2 . . ?
C13 C14 C9 120.4(5) . . ?
C13 C14 H14 119.8 . . ?
C9 C14 H14 119.8 . . ?
C15A O5 Cu1 119.6(6) . . ?
C15B O5 Cu1 130.5(14) . . ?
C15A O5 H5O 137(5) . . ?
C15B O5 H5O 119(5) . . ?
Cu1 O5 H5O 103(5) . . ?
O5 C15A C16A 117.0(10) . . ?
O5 C15A H15A 108.0 . . ?
C16A C15A H15A 108.0 . . ?
O5 C15A H15B 108.0 . . ?
C16A C15A H15B 108.0 . . ?
H15A C15A H15B 107.3 . . ?
C15A C16A H16A 109.5 . . ?
C15A C16A H16B 109.5 . . ?
H16A C16A H16B 109.5 . . ?
C15A C16A H16C 109.5 . . ?
H16A C16A H16C 109.5 . . ?
H16B C16A H16C 109.5 . . ?
O5 C15B C16B 109.4(18) . . ?
O5 C15B H15C 109.8 . . ?
C16B C15B H15C 109.8 . . ?
O5 C15B H15D 109.8 . . ?
C16B C15B H15D 109.8 . . ?
H15C C15B H15D 108.2 . . ?
C15B C16B H16D 109.5 . . ?
C15B C16B H16E 109.5 . . ?
H16D C16B H16E 109.5 . . ?
C15B C16B H16F 109.5 . . ?
H16D C16B H16F 109.5 . . ?
H16E C16B H16F 109.5 . . ?

loop_
_geom_bond_atom_site_label_1
_geom_bond_atom_site_label_2
_geom_bond_distance
_geom_bond_site_symmetry_2
_geom_bond_publ_flag
Cu1 O4 1.957(3) . ?
Cu1 O2 1.953(3) 2_666 ?
Cu1 O1 1.956(3) . ?
Cu1 O3 1.958(3) . ?
Cu1 O5 2.139(3) . ?
Cu1 Cu1 2.5993(12) 2_666 ?
I1 C5 2.100(4) . ?
I2 C12 2.105(5) . ?
O1 C1 1.246(5) . ?
O2 C1 1.250(5) . ?
O3 C8 1.253(5) . ?
O4 C8 1.247(5) 2_666 ?
C1 C2 1.491(5) . ?
C2 C3 1.384(6) . ?
C2 C7 1.385(6) . ?
C3 C4 1.379(6) . ?
C3 H3 0.9300 . ?
C4 C5 1.367(7) . ?
C4 H4 0.9300 . ?
C5 C6 1.381(7) . ?
C6 C7 1.374(6) . ?
C6 H6 0.9300 . ?
C7 H7 0.9300 . ?
C8 C9 1.501(6) . ?
C9 C14 1.381(6) . ?
C9 C10 1.384(6) . ?
C10 C11 1.387(6) . ?
C10 H10 0.9300 . ?
C11 C12 1.366(7) . ?
C11 H11 0.9300 . ?
C12 C13 1.363(7) . ?
C13 C14 1.374(7) . ?
C13 H13 0.9300 . ?
C14 H14 0.9300 . ?
O5 C15A 1.421(10) . ?
O5 C15B 1.389(17) . ?
O5 H5O 0.83(2) . ?
C15A C16A 1.449(14) . ?
C15A H15A 0.9700 . ?
C15A H15B 0.9700 . ?
C16A H16A 0.9600 . ?
C16A H16B 0.9600 . ?
C16A H16C 0.9600 . ?
C15B C16B 1.483(18) . ?
C15B H15C 0.9700 . ?
C15B H15D 0.9700 . ?
C16B H16D 0.9600 . ?
C16B H16E 0.9600 . ?
C16B H16F 0.9600 . ?

loop_
_geom_torsion_atom_site_label_1
_geom_torsion_atom_site_label_2
_geom_torsion_atom_site_label_3
_geom_torsion_atom_site_label_4
_geom_torsion
_geom_torsion_site_symmetry_1
_geom_torsion_site_symmetry_2
_geom_torsion_site_symmetry_3
_geom_torsion_site_symmetry_4
_geom_torsion_publ_flag
Cu1 O2 C1 O1 -2.0(6) 2_666 . . . ?
Cu1 O2 C1 C2 179.6(3) 2_666 . . . ?
Cu1 O1 C1 O2 3.8(6) . . . . ?
Cu1 O1 C1 C2 -177.8(3) . . . . ?
O2 C1 C2 C3 -5.9(6) . . . . ?
O1 C1 C2 C3 175.7(4) . . . . ?
O2 C1 C2 C7 174.4(4) . . . . ?
O1 C1 C2 C7 -4.1(6) . . . . ?
C7 C2 C3 C4 1.1(7) . . . . ?
C1 C2 C3 C4 -178.7(4) . . . . ?
C2 C3 C4 C5 -0.4(8) . . . . ?
C3 C4 C5 C6 -0.2(8) . . . . ?
C3 C4 C5 I1 -178.4(4) . . . . ?
C4 C5 C6 C7 0.0(7) . . . . ?
I1 C5 C6 C7 178.2(3) . . . . ?
C5 C6 C7 C2 0.7(7) . . . . ?
C3 C2 C7 C6 -1.2(7) . . . . ?
C1 C2 C7 C6 178.5(4) . . . . ?
Cu1 O3 C8 O4 -3.8(7) . . . 2_666 ?
Cu1 O3 C8 C9 175.9(3) . . . . ?
O3 C8 C9 C14 -175.7(4) . . . . ?
O4 C8 C9 C14 4.1(6) 2_666 . . . ?
O3 C8 C9 C10 3.1(6) . . . . ?
O4 C8 C9 C10 -177.1(4) 2_666 . . . ?
C14 C9 C10 C11 0.5(7) . . . . ?
C8 C9 C10 C11 -178.3(4) . . . . ?
C9 C10 C11 C12 0.2(7) . . . . ?
C10 C11 C12 C13 -0.4(8) . . . . ?
C10 C11 C12 I2 177.3(4) . . . . ?
C11 C12 C13 C14 -0.1(8) . . . . ?
I2 C12 C13 C14 -177.8(4) . . . . ?
C12 C13 C14 C9 0.9(8) . . . . ?
C10 C9 C14 C13 -1.0(8) . . . . ?
C8 C9 C14 C13 177.7(4) . . . . ?
Cu1 O5 C15A C16A 179.4(11) . . . . ?
Cu1 O5 C15B C16B 75(3) . . . . ?
